data_4081871
loop_
_publ_author_name
'Sahnoune, Hiba'
'Baranov Zuzana'
'Bhuvanesh, Nattamai'
'Gladysz, John A.'
'Halet, Jean-Fran\,cois'

_publ_section_title
;
 A Metal-Capped Conjugated Polyyne Threaded through a Phenanthroline-Based
 Macrocycle. Probing beyond the Mechanical Bond to Interactions in
 Interlocked Molecular Architectures
;
_journal_issue 21
_journal_name_full Organometallics
_journal_page_first 6360
_journal_paper_doi 10.1021/om400709q
_journal_volume 32
_journal_year 2013
_chemical_formula_sum 'C42 H42 N2 O4'
_chemical_formula_weight 638.78
_chemical_name_systematic
; 
 ? 
;
_space_group_IT_number 7
_symmetry_cell_setting monoclinic
_symmetry_space_group_name_Hall 'P -2yac'
_symmetry_space_group_name_H-M 'P 1 n 1'
_atom_sites_solution_hydrogens geom
_atom_sites_solution_primary direct
_atom_sites_solution_secondary difmap
_audit_creation_method SHELXL-97
_cell_angle_alpha 90.00
_cell_angle_beta 112.189(4)
_cell_angle_gamma 90.00
_cell_formula_units_Z 2
_cell_length_a 10.8861(9)
_cell_length_b 15.6003(14)
_cell_length_c 11.1600(10)
_cell_measurement_reflns_used 5369
_cell_measurement_temperature 110(2)
_cell_measurement_theta_max 59.12
_cell_measurement_theta_min 2.83
_cell_volume 1754.9(3)
_computing_cell_refinement
; 
  CELL-NOW (Sheldrick, 2003) and SAINT (BRUKER-NONIUS, 2003) 
;
_computing_data_collection 'FRAMBO (BRUKER-NONIUS, 2003)'
_computing_data_reduction 'Bruker APEX2'
_computing_molecular_graphics 'X-SEED (Barbour, 2001)'
_computing_publication_material 'Bruker SHELXTL'
_computing_structure_refinement 'SHELXL-97 (Sheldrick, 2008)'
_computing_structure_solution 'SHELXS-97 (Sheldrick, 2008)'
_diffrn_ambient_temperature 110(2)
_diffrn_measured_fraction_theta_full 0.979
_diffrn_measured_fraction_theta_max 0.979
_diffrn_measurement_device_type 'BRUKER GADDS D8 Discover'
_diffrn_measurement_method 'phi and omega scans'
_diffrn_radiation_monochromator graphite
_diffrn_radiation_source 'fine-focus sealed tube'
_diffrn_radiation_type CuK\a
_diffrn_radiation_wavelength 1.54178
_diffrn_reflns_av_R_equivalents 0.0499
_diffrn_reflns_av_sigmaI/netI 0.0422
_diffrn_reflns_limit_h_max 12
_diffrn_reflns_limit_h_min -12
_diffrn_reflns_limit_k_max 17
_diffrn_reflns_limit_k_min -17
_diffrn_reflns_limit_l_max 12
_diffrn_reflns_limit_l_min -12
_diffrn_reflns_number 24948
_diffrn_reflns_theta_full 59.99
_diffrn_reflns_theta_max 59.99
_diffrn_reflns_theta_min 2.83
_diffrn_standards_decay_% 0
_diffrn_standards_interval_count 0
_diffrn_standards_number 0
_exptl_absorpt_coefficient_mu 0.611
_exptl_absorpt_correction_T_max 0.9819
_exptl_absorpt_correction_T_min 0.9358
_exptl_absorpt_correction_type multi-scan
_exptl_absorpt_process_details 'SADABS; (Sheldrick, 2006)'
_exptl_crystal_colour colorless
_exptl_crystal_density_diffrn 1.209
_exptl_crystal_density_method 'not measured'
_exptl_crystal_description block
_exptl_crystal_F_000 680
_exptl_crystal_size_max 0.11
_exptl_crystal_size_mid 0.10
_exptl_crystal_size_min 0.03
_refine_diff_density_max 0.208
_refine_diff_density_min -0.193
_refine_diff_density_rms 0.051
_refine_ls_abs_structure_details 'Flack H D (1983), Acta Cryst. A39, 876-881'
_refine_ls_abs_structure_Flack 0.1(2)
_refine_ls_extinction_coef 0.0031(2)
_refine_ls_extinction_expression Fc^*^=kFc[1+0.001xFc^2^\l^3^/sin(2\q)]^-1/4^
_refine_ls_extinction_method SHELXL
_refine_ls_goodness_of_fit_ref 0.990
_refine_ls_hydrogen_treatment constr
_refine_ls_matrix_type full
_refine_ls_number_parameters 434
_refine_ls_number_reflns 4608
_refine_ls_number_restraints 2
_refine_ls_restrained_S_all 0.990
_refine_ls_R_factor_all 0.0459
_refine_ls_R_factor_gt 0.0364
_refine_ls_shift/su_max 0.000
_refine_ls_shift/su_mean 0.000
_refine_ls_structure_factor_coef Fsqd
_refine_ls_weighting_details 'calc w=1/[\s^2^(Fo^2^)+(0.0563P)^2^+0.0000P] where P=(Fo^2^+2Fc^2^)/3'
_refine_ls_weighting_scheme calc
_refine_ls_wR_factor_gt 0.0832
_refine_ls_wR_factor_ref 0.0900
_reflns_number_gt 3873
_reflns_number_total 4608
_reflns_threshold_expression >2sigma(I)
_cod_data_source_file om400709q_si_002.cif
_cod_data_source_block jgb
_cod_depositor_comments
;
The following automatic conversions were performed:

'_symmetry_cell_setting' value 'Monoclinic' changed to 'monoclinic'
according to /home/saulius/struct/CIF-dictionaries/cif_core.dic
dictionary named 'cif_core.dic' version 2.4.2 from 2011-04-26.

Automatic conversion script
Id: cif_fix_values 1891 2012-01-12 08:04:46Z andrius 
;
_cod_original_sg_symbol_H-M Pn
_cod_database_code 4081871

loop_
_symmetry_equiv_pos_as_xyz
'x, y, z'
'x+1/2, -y, z+1/2'

loop_
_atom_site_label
_atom_site_type_symbol
_atom_site_fract_x
_atom_site_fract_y
_atom_site_fract_z
_atom_site_U_iso_or_equiv
_atom_site_adp_type
_atom_site_occupancy
_atom_site_symmetry_multiplicity
_atom_site_calc_flag
_atom_site_refinement_flags
C1 C 0.0471(3) 0.42280(16) 0.7001(2) 0.0247(6) Uani 1 1 d .
C2 C -0.0125(3) 0.50433(18) 0.6714(3) 0.0308(7) Uani 1 1 d .
H2A H 0.0405 0.5547 0.6915 0.037 Uiso 1 1 calc R
C3 C -0.1474(3) 0.51006(19) 0.6143(3) 0.0318(7) Uani 1 1 d .
H3A H -0.1889 0.5647 0.5951 0.038 Uiso 1 1 calc R
C4 C -0.2249(3) 0.43509(18) 0.5838(3) 0.0278(7) Uani 1 1 d .
C5 C -0.1577(3) 0.35625(17) 0.6167(3) 0.0247(7) Uani 1 1 d .
C6 C -0.3669(3) 0.4370(2) 0.5233(3) 0.0354(8) Uani 1 1 d .
H6A H -0.4116 0.4904 0.5007 0.042 Uiso 1 1 calc R
C7 C -0.4376(3) 0.36357(19) 0.4983(3) 0.0349(7) Uani 1 1 d .
H7A H -0.5317 0.3661 0.4594 0.042 Uiso 1 1 calc R
C8 C -0.3735(3) 0.28215(18) 0.5293(3) 0.0309(7) Uani 1 1 d .
C9 C -0.2344(3) 0.27780(18) 0.5864(2) 0.0250(7) Uani 1 1 d .
C10 C -0.4436(3) 0.20413(19) 0.5018(3) 0.0344(8) Uani 1 1 d .
H10A H -0.5377 0.2039 0.4630 0.041 Uiso 1 1 calc R
C11 C -0.3747(3) 0.1284(2) 0.5314(3) 0.0338(8) Uani 1 1 d .
H11A H -0.4211 0.0755 0.5128 0.041 Uiso 1 1 calc R
C12 C -0.2360(3) 0.12914(18) 0.5890(3) 0.0273(7) Uani 1 1 d .
C13 C -0.1561(3) 0.04954(18) 0.6226(3) 0.0284(7) Uani 1 1 d .
C14 C -0.2134(3) -0.02873(19) 0.6339(3) 0.0356(8) Uani 1 1 d .
H14A H -0.3046 -0.0310 0.6213 0.043 Uiso 1 1 calc R
C15 C -0.1381(3) -0.10319(19) 0.6633(3) 0.0367(8) Uani 1 1 d .
H15A H -0.1776 -0.1556 0.6732 0.044 Uiso 1 1 calc R
C16 C -0.0069(3) -0.10178(18) 0.6783(3) 0.0302(7) Uani 1 1 d .
C17 C 0.0539(3) -0.02470(18) 0.6718(3) 0.0317(7) Uani 1 1 d .
H17A H 0.1458 -0.0227 0.6870 0.038 Uiso 1 1 calc R
C18 C -0.0224(3) 0.04938(18) 0.6427(3) 0.0289(7) Uani 1 1 d .
H18A H 0.0186 0.1020 0.6364 0.035 Uiso 1 1 calc R
C19 C 0.1957(3) -0.18269(18) 0.7261(3) 0.0346(7) Uani 1 1 d .
H19A H 0.2452 -0.1492 0.8051 0.041 Uiso 1 1 calc R
H19B H 0.2144 -0.1582 0.6530 0.041 Uiso 1 1 calc R
C20 C 0.2364(3) -0.27523(18) 0.7454(3) 0.0348(7) Uani 1 1 d .
H20A H 0.1827 -0.3077 0.6669 0.042 Uiso 1 1 calc R
H20B H 0.2161 -0.2983 0.8186 0.042 Uiso 1 1 calc R
C21 C 0.3817(3) -0.28986(19) 0.7725(3) 0.0379(8) Uani 1 1 d .
H21A H 0.3990 -0.3523 0.7802 0.046 Uiso 1 1 calc R
H21B H 0.4004 -0.2692 0.6973 0.046 Uiso 1 1 calc R
C22 C 0.4768(3) -0.24677(18) 0.8927(3) 0.0329(7) Uani 1 1 d .
H22A H 0.4448 -0.2550 0.9640 0.040 Uiso 1 1 calc R
H22B H 0.4776 -0.1844 0.8764 0.040 Uiso 1 1 calc R
C23 C 0.6186(3) -0.28150(18) 0.9351(3) 0.0352(7) Uani 1 1 d .
H23A H 0.6187 -0.3432 0.9561 0.042 Uiso 1 1 calc R
H23B H 0.6491 -0.2761 0.8623 0.042 Uiso 1 1 calc R
C24 C 0.7140(3) -0.23502(17) 1.0508(3) 0.0334(7) Uani 1 1 d .
H24A H 0.6773 -0.2305 1.1193 0.040 Uiso 1 1 calc R
H24B H 0.7996 -0.2661 1.0864 0.040 Uiso 1 1 calc R
C25 C 0.8181(3) -0.09639(18) 1.0982(3) 0.0280(7) Uani 1 1 d .
C26 C 0.8740(3) -0.11336(18) 1.2289(3) 0.0357(7) Uani 1 1 d .
H26A H 0.8539 -0.1647 1.2634 0.043 Uiso 1 1 calc R
C27 C 0.9605(3) -0.05339(19) 1.3086(3) 0.0393(8) Uani 1 1 d .
H27A H 0.9994 -0.0642 1.3990 0.047 Uiso 1 1 calc R
C28 C 0.9917(3) 0.02104(18) 1.2611(3) 0.0323(7) Uani 1 1 d .
H28A H 1.0516 0.0611 1.3177 0.039 Uiso 1 1 calc R
C29 C 0.9343(3) 0.03694(17) 1.1286(3) 0.0274(7) Uani 1 1 d .
C30 C 0.8466(3) -0.02108(17) 1.0468(3) 0.0269(7) Uani 1 1 d .
H30A H 0.8063 -0.0098 0.9566 0.032 Uiso 1 1 calc R
C31 C 0.9408(3) 0.12209(17) 0.9511(3) 0.0286(7) Uani 1 1 d .
H31A H 0.8447 0.1337 0.9074 0.034 Uiso 1 1 calc R
H31B H 0.9621 0.0693 0.9137 0.034 Uiso 1 1 calc R
C32 C 1.0198(3) 0.19634(16) 0.9321(3) 0.0279(7) Uani 1 1 d .
H32A H 0.9995 0.2028 0.8383 0.033 Uiso 1 1 calc R
H32B H 1.1153 0.1824 0.9744 0.033 Uiso 1 1 calc R
C33 C 0.9946(3) 0.28168(16) 0.9847(3) 0.0277(7) Uani 1 1 d .
H33A H 1.0474 0.3267 0.9636 0.033 Uiso 1 1 calc R
H33B H 1.0258 0.2778 1.0801 0.033 Uiso 1 1 calc R
C34 C 0.8487(3) 0.30829(16) 0.9306(3) 0.0268(6) Uani 1 1 d .
H34A H 0.8110 0.2976 0.8361 0.032 Uiso 1 1 calc R
H34B H 0.7995 0.2723 0.9704 0.032 Uiso 1 1 calc R
C35 C 0.8290(3) 0.40233(17) 0.9556(3) 0.0306(7) Uani 1 1 d .
H35A H 0.8571 0.4111 1.0500 0.037 Uiso 1 1 calc R
H35B H 0.8875 0.4376 0.9257 0.037 Uiso 1 1 calc R
C36 C 0.6892(3) 0.43378(18) 0.8905(3) 0.0304(7) Uani 1 1 d .
H36A H 0.6833 0.4945 0.9135 0.037 Uiso 1 1 calc R
H36B H 0.6616 0.4298 0.7953 0.037 Uiso 1 1 calc R
C37 C 0.4692(3) 0.39495(17) 0.8723(2) 0.0236(6) Uani 1 1 d .
C38 C 0.4136(3) 0.46385(17) 0.7916(3) 0.0307(7) Uani 1 1 d .
H38A H 0.4691 0.5044 0.7731 0.037 Uiso 1 1 calc R
C39 C 0.2770(3) 0.47343(18) 0.7380(3) 0.0311(7) Uani 1 1 d .
H39A H 0.2398 0.5219 0.6853 0.037 Uiso 1 1 calc R
C40 C 0.1936(3) 0.41343(16) 0.7601(2) 0.0234(6) Uani 1 1 d .
C41 C 0.2514(3) 0.34319(17) 0.8387(2) 0.0236(6) Uani 1 1 d .
H41A H 0.1962 0.3007 0.8534 0.028 Uiso 1 1 calc R
C42 C 0.3874(3) 0.33447(16) 0.8953(2) 0.0245(6) Uani 1 1 d .
H42A H 0.4250 0.2870 0.9502 0.029 Uiso 1 1 calc R
N1 N -0.0236(2) 0.35085(13) 0.6739(2) 0.0243(5) Uani 1 1 d .
N2 N -0.1673(2) 0.20254(14) 0.6157(2) 0.0266(6) Uani 1 1 d .
O1 O 0.05577(19) -0.17991(11) 0.69917(19) 0.0368(5) Uani 1 1 d .
O2 O 0.73284(18) -0.15133(12) 1.00714(17) 0.0314(5) Uani 1 1 d .
O3 O 0.97460(18) 0.11132(11) 1.08802(16) 0.0293(5) Uani 1 1 d .
O4 O 0.60358(17) 0.38195(11) 0.93215(17) 0.0284(5) Uani 1 1 d .

loop_
_atom_site_aniso_label
_atom_site_aniso_U_11
_atom_site_aniso_U_22
_atom_site_aniso_U_33
_atom_site_aniso_U_23
_atom_site_aniso_U_13
_atom_site_aniso_U_12
C1 0.0244(17) 0.0280(17) 0.0229(15) 0.0045(13) 0.0103(14) 0.0019(13)
C2 0.0275(19) 0.0316(18) 0.0343(17) 0.0059(13) 0.0127(15) -0.0009(13)
C3 0.031(2) 0.0331(18) 0.0342(17) 0.0100(14) 0.0152(16) 0.0066(14)
C4 0.0230(18) 0.0380(18) 0.0204(15) 0.0058(13) 0.0059(14) 0.0053(13)
C5 0.0206(18) 0.0348(17) 0.0195(14) 0.0050(12) 0.0083(13) 0.0008(13)
C6 0.0256(18) 0.046(2) 0.0345(17) 0.0088(15) 0.0109(15) 0.0079(15)
C7 0.0146(16) 0.056(2) 0.0282(16) 0.0059(15) 0.0015(14) 0.0046(15)
C8 0.0202(18) 0.0440(19) 0.0288(16) 0.0053(13) 0.0095(15) 0.0019(14)
C9 0.0226(18) 0.0353(18) 0.0169(14) 0.0034(12) 0.0072(14) -0.0007(13)
C10 0.0139(16) 0.054(2) 0.0272(16) 0.0044(15) -0.0015(14) -0.0070(15)
C11 0.0220(19) 0.045(2) 0.0318(17) 0.0015(14) 0.0070(16) -0.0089(14)
C12 0.0222(18) 0.0369(18) 0.0201(15) -0.0003(13) 0.0051(14) -0.0084(13)
C13 0.0281(18) 0.0317(17) 0.0245(15) -0.0017(13) 0.0088(14) -0.0045(13)
C14 0.0221(17) 0.0429(19) 0.0379(18) 0.0005(15) 0.0069(15) -0.0084(15)
C15 0.031(2) 0.0336(18) 0.0423(19) 0.0024(14) 0.0098(16) -0.0091(14)
C16 0.0276(19) 0.0315(18) 0.0272(16) -0.0007(13) 0.0054(15) -0.0032(13)
C17 0.0275(18) 0.0398(19) 0.0284(16) -0.0024(14) 0.0111(15) -0.0060(14)
C18 0.0253(17) 0.0346(18) 0.0280(16) -0.0045(13) 0.0114(14) -0.0088(14)
C19 0.0323(19) 0.0395(19) 0.0341(17) -0.0035(14) 0.0152(16) -0.0028(14)
C20 0.041(2) 0.0350(18) 0.0305(16) -0.0032(13) 0.0151(15) -0.0024(14)
C21 0.039(2) 0.0393(18) 0.0372(18) -0.0062(14) 0.0167(17) -0.0044(14)
C22 0.0376(19) 0.0323(17) 0.0329(16) -0.0012(13) 0.0179(15) -0.0004(14)
C23 0.0375(19) 0.0339(17) 0.0367(17) -0.0012(14) 0.0169(16) -0.0051(14)
C24 0.0369(18) 0.0296(17) 0.0354(16) 0.0071(14) 0.0156(15) 0.0009(14)
C25 0.0275(17) 0.0325(16) 0.0251(15) -0.0039(13) 0.0113(14) 0.0016(13)
C26 0.043(2) 0.0324(17) 0.0292(18) 0.0054(14) 0.0112(16) -0.0007(14)
C27 0.049(2) 0.0401(19) 0.0245(16) 0.0036(14) 0.0087(16) 0.0027(16)
C28 0.0367(19) 0.0336(17) 0.0239(16) -0.0014(13) 0.0086(14) 0.0028(13)
C29 0.0280(17) 0.0275(16) 0.0287(15) 0.0009(13) 0.0130(14) 0.0031(13)
C30 0.0277(17) 0.0294(16) 0.0240(14) 0.0023(13) 0.0103(13) 0.0052(13)
C31 0.0289(18) 0.0339(17) 0.0204(14) -0.0007(13) 0.0064(13) 0.0024(13)
C32 0.0262(17) 0.0337(17) 0.0248(15) 0.0028(13) 0.0109(13) 0.0015(13)
C33 0.0241(17) 0.0339(17) 0.0279(16) -0.0002(12) 0.0133(14) -0.0004(13)
C34 0.0255(17) 0.0317(16) 0.0257(15) -0.0019(13) 0.0125(14) -0.0023(13)
C35 0.0243(17) 0.0347(17) 0.0343(17) -0.0025(13) 0.0129(14) -0.0018(13)
C36 0.0224(17) 0.0324(16) 0.0361(17) 0.0038(13) 0.0106(14) -0.0045(13)
C37 0.0151(17) 0.0284(16) 0.0246(15) -0.0028(12) 0.0043(13) 0.0007(12)
C38 0.0222(18) 0.0303(16) 0.0384(18) 0.0072(14) 0.0101(15) -0.0032(13)
C39 0.0257(19) 0.0282(16) 0.0372(17) 0.0050(13) 0.0093(15) 0.0011(13)
C40 0.0205(17) 0.0268(16) 0.0233(14) 0.0003(12) 0.0087(13) 0.0004(12)
C41 0.0235(17) 0.0270(15) 0.0227(14) -0.0038(12) 0.0114(13) -0.0044(13)
C42 0.0257(17) 0.0242(15) 0.0232(14) 0.0000(12) 0.0085(14) 0.0026(12)
N1 0.0214(14) 0.0310(14) 0.0196(12) 0.0026(10) 0.0067(11) 0.0004(11)
N2 0.0212(14) 0.0362(15) 0.0222(12) 0.0006(11) 0.0080(11) -0.0030(11)
O1 0.0308(13) 0.0336(12) 0.0437(12) 0.0025(10) 0.0116(10) -0.0031(9)
O2 0.0335(12) 0.0308(11) 0.0273(10) 0.0034(9) 0.0084(9) -0.0033(9)
O3 0.0311(12) 0.0347(11) 0.0221(10) -0.0002(8) 0.0102(9) -0.0023(9)
O4 0.0211(12) 0.0332(11) 0.0318(11) 0.0062(9) 0.0111(10) -0.0010(8)

loop_
_atom_type_symbol
_atom_type_description
_atom_type_scat_dispersion_real
_atom_type_scat_dispersion_imag
_atom_type_scat_source
C C 0.0181 0.0091 'International Tables Vol C Tables 4.2.6.8 and 6.1.1.4'
H H 0.0000 0.0000 'International Tables Vol C Tables 4.2.6.8 and 6.1.1.4'
N N 0.0311 0.0180 'International Tables Vol C Tables 4.2.6.8 and 6.1.1.4'
O O 0.0492 0.0322 'International Tables Vol C Tables 4.2.6.8 and 6.1.1.4'

loop_
_geom_angle_atom_site_label_1
_geom_angle_atom_site_label_2
_geom_angle_atom_site_label_3
_geom_angle
N1 C1 C2 122.2(2)
N1 C1 C40 116.7(2)
C2 C1 C40 121.0(2)
C3 C2 C1 119.2(3)
C3 C2 H2A 120.4
C1 C2 H2A 120.4
C2 C3 C4 120.0(3)
C2 C3 H3A 120.0
C4 C3 H3A 120.0
C3 C4 C5 117.3(2)
C3 C4 C6 122.5(3)
C5 C4 C6 120.2(3)
N1 C5 C4 122.5(2)
N1 C5 C9 118.7(2)
C4 C5 C9 118.7(2)
C7 C6 C4 120.6(3)
C7 C6 H6A 119.7
C4 C6 H6A 119.7
C6 C7 C8 121.1(3)
C6 C7 H7A 119.4
C8 C7 H7A 119.4
C9 C8 C10 117.4(3)
C9 C8 C7 119.8(3)
C10 C8 C7 122.8(3)
N2 C9 C8 122.8(3)
N2 C9 C5 117.7(2)
C8 C9 C5 119.5(3)
C11 C10 C8 119.4(3)
C11 C10 H10A 120.3
C8 C10 H10A 120.3
C10 C11 C12 120.1(3)
C10 C11 H11A 120.0
C12 C11 H11A 120.0
N2 C12 C11 121.6(3)
N2 C12 C13 115.8(2)
C11 C12 C13 122.6(3)
C18 C13 C14 117.4(3)
C18 C13 C12 121.6(2)
C14 C13 C12 121.0(3)
C15 C14 C13 120.6(3)
C15 C14 H14A 119.7
C13 C14 H14A 119.7
C16 C15 C14 120.6(3)
C16 C15 H15A 119.7
C14 C15 H15A 119.7
O1 C16 C15 115.7(3)
O1 C16 C17 124.2(3)
C15 C16 C17 120.1(3)
C16 C17 C18 118.6(3)
C16 C17 H17A 120.7
C18 C17 H17A 120.7
C13 C18 C17 122.6(3)
C13 C18 H18A 118.7
C17 C18 H18A 118.7
O1 C19 C20 106.9(2)
O1 C19 H19A 110.3
C20 C19 H19A 110.3
O1 C19 H19B 110.3
C20 C19 H19B 110.3
H19A C19 H19B 108.6
C19 C20 C21 113.8(2)
C19 C20 H20A 108.8
C21 C20 H20A 108.8
C19 C20 H20B 108.8
C21 C20 H20B 108.8
H20A C20 H20B 107.7
C22 C21 C20 115.2(2)
C22 C21 H21A 108.5
C20 C21 H21A 108.5
C22 C21 H21B 108.5
C20 C21 H21B 108.5
H21A C21 H21B 107.5
C21 C22 C23 113.0(2)
C21 C22 H22A 109.0
C23 C22 H22A 109.0
C21 C22 H22B 109.0
C23 C22 H22B 109.0
H22A C22 H22B 107.8
C24 C23 C22 112.5(2)
C24 C23 H23A 109.1
C22 C23 H23A 109.1
C24 C23 H23B 109.1
C22 C23 H23B 109.1
H23A C23 H23B 107.8
O2 C24 C23 106.7(2)
O2 C24 H24A 110.4
C23 C24 H24A 110.4
O2 C24 H24B 110.4
C23 C24 H24B 110.4
H24A C24 H24B 108.6
C26 C25 O2 124.3(3)
C26 C25 C30 121.4(3)
O2 C25 C30 114.3(2)
C25 C26 C27 118.1(3)
C25 C26 H26A 120.9
C27 C26 H26A 120.9
C28 C27 C26 122.1(3)
C28 C27 H27A 119.0
C26 C27 H27A 119.0
C27 C28 C29 118.9(3)
C27 C28 H28A 120.5
C29 C28 H28A 120.5
O3 C29 C30 124.2(2)
O3 C29 C28 115.3(2)
C30 C29 C28 120.4(3)
C29 C30 C25 119.1(2)
C29 C30 H30A 120.4
C25 C30 H30A 120.4
O3 C31 C32 108.0(2)
O3 C31 H31A 110.1
C32 C31 H31A 110.1
O3 C31 H31B 110.1
C32 C31 H31B 110.1
H31A C31 H31B 108.4
C31 C32 C33 115.0(2)
C31 C32 H32A 108.5
C33 C32 H32A 108.5
C31 C32 H32B 108.5
C33 C32 H32B 108.5
H32A C32 H32B 107.5
C32 C33 C34 113.4(2)
C32 C33 H33A 108.9
C34 C33 H33A 108.9
C32 C33 H33B 108.9
C34 C33 H33B 108.9
H33A C33 H33B 107.7
C35 C34 C33 112.7(2)
C35 C34 H34A 109.0
C33 C34 H34A 109.0
C35 C34 H34B 109.0
C33 C34 H34B 109.0
H34A C34 H34B 107.8
C36 C35 C34 114.4(2)
C36 C35 H35A 108.6
C34 C35 H35A 108.6
C36 C35 H35B 108.6
C34 C35 H35B 108.6
H35A C35 H35B 107.6
O4 C36 C35 108.8(2)
O4 C36 H36A 109.9
C35 C36 H36A 109.9
O4 C36 H36B 109.9
C35 C36 H36B 109.9
H36A C36 H36B 108.3
O4 C37 C38 123.6(2)
O4 C37 C42 116.7(2)
C38 C37 C42 119.7(2)
C39 C38 C37 119.9(3)
C39 C38 H38A 120.1
C37 C38 H38A 120.1
C38 C39 C40 121.2(3)
C38 C39 H39A 119.4
C40 C39 H39A 119.4
C39 C40 C41 118.0(2)
C39 C40 C1 121.1(2)
C41 C40 C1 120.9(2)
C42 C41 C40 121.1(2)
C42 C41 H41A 119.4
C40 C41 H41A 119.4
C41 C42 C37 120.1(2)
C41 C42 H42A 120.0
C37 C42 H42A 120.0
C1 N1 C5 118.8(2)
C12 N2 C9 118.9(2)
C16 O1 C19 118.8(2)
C25 O2 C24 117.1(2)
C29 O3 C31 117.5(2)
C37 O4 C36 117.4(2)

loop_
_geom_bond_atom_site_label_1
_geom_bond_atom_site_label_2
_geom_bond_distance
C1 N1 1.330(3)
C1 C2 1.409(4)
C1 C40 1.485(4)
C2 C3 1.365(4)
C2 H2A 0.9500
C3 C4 1.407(4)
C3 H3A 0.9500
C4 C5 1.407(4)
C4 C6 1.435(4)
C5 N1 1.357(3)
C5 C9 1.448(4)
C6 C7 1.349(4)
C6 H6A 0.9500
C7 C8 1.428(4)
C7 H7A 0.9500
C8 C9 1.405(4)
C8 C10 1.407(4)
C9 N2 1.356(3)
C10 C11 1.371(4)
C10 H10A 0.9500
C11 C12 1.400(4)
C11 H11A 0.9500
C12 N2 1.338(3)
C12 C13 1.481(4)
C13 C18 1.386(4)
C13 C14 1.398(4)
C14 C15 1.388(4)
C14 H14A 0.9500
C15 C16 1.374(4)
C15 H15A 0.9500
C16 O1 1.373(3)
C16 C17 1.387(4)
C17 C18 1.388(4)
C17 H17A 0.9500
C18 H18A 0.9500
C19 O1 1.438(3)
C19 C20 1.501(4)
C19 H19A 0.9900
C19 H19B 0.9900
C20 C21 1.511(4)
C20 H20A 0.9900
C20 H20B 0.9900
C21 C22 1.508(4)
C21 H21A 0.9900
C21 H21B 0.9900
C22 C23 1.533(4)
C22 H22A 0.9900
C22 H22B 0.9900
C23 C24 1.503(4)
C23 H23A 0.9900
C23 H23B 0.9900
C24 O2 1.435(3)
C24 H24A 0.9900
C24 H24B 0.9900
C25 C26 1.377(4)
C25 O2 1.385(3)
C25 C30 1.393(4)
C26 C27 1.386(4)
C26 H26A 0.9500
C27 C28 1.372(4)
C27 H27A 0.9500
C28 C29 1.394(4)
C28 H28A 0.9500
C29 O3 1.376(3)
C29 C30 1.380(4)
C30 H30A 0.9500
C31 O3 1.440(3)
C31 C32 1.505(4)
C31 H31A 0.9900
C31 H31B 0.9900
C32 C33 1.521(3)
C32 H32A 0.9900
C32 H32B 0.9900
C33 C34 1.528(4)
C33 H33A 0.9900
C33 H33B 0.9900
C34 C35 1.524(3)
C34 H34A 0.9900
C34 H34B 0.9900
C35 C36 1.500(4)
C35 H35A 0.9900
C35 H35B 0.9900
C36 O4 1.437(3)
C36 H36A 0.9900
C36 H36B 0.9900
C37 O4 1.375(3)
C37 C38 1.386(4)
C37 C42 1.386(4)
C38 C39 1.385(4)
C38 H38A 0.9500
C39 C40 1.390(4)
C39 H39A 0.9500
C40 C41 1.396(4)
C41 C42 1.379(4)
C41 H41A 0.9500
C42 H42A 0.9500

loop_
_geom_torsion_atom_site_label_1
_geom_torsion_atom_site_label_2
_geom_torsion_atom_site_label_3
_geom_torsion_atom_site_label_4
_geom_torsion
N1 C1 C2 C3 -0.3(4)
C40 C1 C2 C3 178.9(2)
C1 C2 C3 C4 -0.5(4)
C2 C3 C4 C5 1.0(4)
C2 C3 C4 C6 -179.7(2)
C3 C4 C5 N1 -0.8(4)
C6 C4 C5 N1 180.0(2)
C3 C4 C5 C9 -179.8(2)
C6 C4 C5 C9 0.9(4)
C3 C4 C6 C7 -178.6(3)
C5 C4 C6 C7 0.6(4)
C4 C6 C7 C8 -1.0(4)
C6 C7 C8 C9 -0.2(4)
C6 C7 C8 C10 -178.4(3)
C10 C8 C9 N2 -0.3(4)
C7 C8 C9 N2 -178.6(2)
C10 C8 C9 C5 -180.0(2)
C7 C8 C9 C5 1.7(4)
N1 C5 C9 N2 -0.9(3)
C4 C5 C9 N2 178.2(2)
N1 C5 C9 C8 178.9(2)
C4 C5 C9 C8 -2.1(3)
C9 C8 C10 C11 0.1(4)
C7 C8 C10 C11 178.3(3)
C8 C10 C11 C12 0.3(4)
C10 C11 C12 N2 -0.5(4)
C10 C11 C12 C13 -179.6(3)
N2 C12 C13 C18 -18.7(4)
C11 C12 C13 C18 160.4(3)
N2 C12 C13 C14 162.0(3)
C11 C12 C13 C14 -18.8(4)
C18 C13 C14 C15 -0.4(4)
C12 C13 C14 C15 178.9(3)
C13 C14 C15 C16 -1.9(4)
C14 C15 C16 O1 -176.1(3)
C14 C15 C16 C17 3.9(4)
O1 C16 C17 C18 176.3(3)
C15 C16 C17 C18 -3.7(4)
C14 C13 C18 C17 0.6(4)
C12 C13 C18 C17 -178.7(3)
C16 C17 C18 C13 1.4(4)
O1 C19 C20 C21 178.9(2)
C19 C20 C21 C22 60.6(3)
C20 C21 C22 C23 165.1(2)
C21 C22 C23 C24 177.0(3)
C22 C23 C24 O2 -71.5(3)
O2 C25 C26 C27 178.4(3)
C30 C25 C26 C27 -0.3(4)
C25 C26 C27 C28 -0.4(5)
C26 C27 C28 C29 0.2(4)
C27 C28 C29 O3 -177.6(2)
C27 C28 C29 C30 0.5(4)
O3 C29 C30 C25 176.8(2)
C28 C29 C30 C25 -1.1(4)
C26 C25 C30 C29 1.0(4)
O2 C25 C30 C29 -177.8(2)
O3 C31 C32 C33 -60.3(3)
C31 C32 C33 C34 -55.8(3)
C32 C33 C34 C35 -165.2(2)
C33 C34 C35 C36 173.0(2)
C34 C35 C36 O4 57.6(3)
O4 C37 C38 C39 -178.2(3)
C42 C37 C38 C39 2.2(4)
C37 C38 C39 C40 -2.2(4)
C38 C39 C40 C41 0.4(4)
C38 C39 C40 C1 -178.6(3)
N1 C1 C40 C39 149.7(2)
C2 C1 C40 C39 -29.6(4)
N1 C1 C40 C41 -29.2(4)
C2 C1 C40 C41 151.6(3)
C39 C40 C41 C42 1.5(4)
C1 C40 C41 C42 -179.6(2)
C40 C41 C42 C37 -1.5(4)
O4 C37 C42 C41 180.0(2)
C38 C37 C42 C41 -0.4(4)
C2 C1 N1 C5 0.6(4)
C40 C1 N1 C5 -178.7(2)
C4 C5 N1 C1 0.0(3)
C9 C5 N1 C1 179.0(2)
C11 C12 N2 C9 0.3(4)
C13 C12 N2 C9 179.5(2)
C8 C9 N2 C12 0.1(4)
C5 C9 N2 C12 179.8(2)
C15 C16 O1 C19 -175.0(2)
C17 C16 O1 C19 5.0(4)
C20 C19 O1 C16 179.6(2)
C26 C25 O2 C24 -7.3(4)
C30 C25 O2 C24 171.4(2)
C23 C24 O2 C25 -179.9(2)
C30 C29 O3 C31 -10.8(4)
C28 C29 O3 C31 167.2(2)
C32 C31 O3 C29 -167.3(2)
C38 C37 O4 C36 -11.5(4)
C42 C37 O4 C36 168.2(2)
C35 C36 O4 C37 -173.1(2)
